data_4116832
loop_
_publ_author_name
'Miles P. Smith'
'Kenneth M. Johnson'
'Mei Zhang'
'Judith L. Flippen-Anderson'
'Alan P. Kozikowski'

_publ_section_title
;
 Tuning the Selectivity of Monoamine Transporter Inhibitors by the
 Stereochemistry of the Nitrogen Lone Pair
;
_journal_name_full 'Journal of the American Chemical Society'
_journal_page_first 9072
_journal_page_last 9073
_journal_paper_doi 10.1021/ja981423s
_journal_volume 120
_journal_year 1998
_chemical_formula_sum 'C27 H37 N O3 S'
_chemical_formula_weight 455.64
_chemical_name_systematic
;
 ?
;
_space_group_IT_number 2
_symmetry_cell_setting triclinic
_symmetry_space_group_name_Hall '-P 1'
_symmetry_space_group_name_H-M 'P -1'
_atom_sites_solution_hydrogens geom
_atom_sites_solution_primary direct
_atom_sites_solution_secondary difmap
_audit_creation_method SHELXL-97
_cell_angle_alpha 71.856(4)
_cell_angle_beta 72.592(4)
_cell_angle_gamma 85.010(5)
_cell_formula_units_Z 2
_cell_length_a 9.7908(6)
_cell_length_b 10.8460(8)
_cell_length_c 12.9779(7)
_cell_measurement_reflns_used 26
_cell_measurement_temperature 293(2)
_cell_measurement_theta_max 38.43
_cell_measurement_theta_min 13.27
_cell_volume 1249.60(14)
_computing_cell_refinement 'Siemens XSCANS'
_computing_data_collection 'Siemens XSCANS'
_computing_data_reduction 'Siemens SHELXTL'
_computing_molecular_graphics 'Siemens SHELXTL'
_computing_publication_material 'Siemens SHELXTL'
_computing_structure_refinement 'SHELXL-97 (Sheldrick, 1997)'
_computing_structure_solution 'SHELXS-97 (Sheldrick, 1990)'
_diffrn_ambient_temperature 293(2)
_diffrn_measured_fraction_theta_full 0.988
_diffrn_measured_fraction_theta_max 0.988
_diffrn_measurement_method '2\q/\w scans'
_diffrn_radiation_monochromator graphite
_diffrn_radiation_source 'fine-focus sealed tube'
_diffrn_radiation_type CuK\a
_diffrn_radiation_wavelength 1.54178
_diffrn_reflns_av_R_equivalents 0.0188
_diffrn_reflns_av_sigmaI/netI 0.0408
_diffrn_reflns_limit_h_max 1
_diffrn_reflns_limit_h_min -10
_diffrn_reflns_limit_k_max 11
_diffrn_reflns_limit_k_min -11
_diffrn_reflns_limit_l_max 13
_diffrn_reflns_limit_l_min -14
_diffrn_reflns_number 4159
_diffrn_reflns_theta_full 57.49
_diffrn_reflns_theta_max 57.49
_diffrn_reflns_theta_min 3.74
_diffrn_standards_interval_count 97
_diffrn_standards_number 3
_exptl_absorpt_coefficient_mu 1.361
_exptl_absorpt_correction_T_max 0.8264
_exptl_absorpt_correction_T_min 0.6575
_exptl_absorpt_correction_type integration
_exptl_crystal_density_diffrn 1.211
_exptl_crystal_F_000 492
_refine_diff_density_max 0.287
_refine_diff_density_min -0.227
_refine_diff_density_rms 0.042
_refine_ls_extinction_coef 0.0022(7)
_refine_ls_extinction_expression Fc^*^=kFc[1+0.001xFc^2^\l^3^/sin(2\q)]^-1/4^
_refine_ls_extinction_method SHELXL
_refine_ls_goodness_of_fit_ref 0.949
_refine_ls_hydrogen_treatment mixed
_refine_ls_matrix_type full
_refine_ls_number_parameters 348
_refine_ls_number_reflns 3379
_refine_ls_number_restraints 0
_refine_ls_restrained_S_all 0.949
_refine_ls_R_factor_all 0.0728
_refine_ls_R_factor_gt 0.0572
_refine_ls_shift/su_max 0.066
_refine_ls_shift/su_mean 0.004
_refine_ls_structure_factor_coef Fsqd
_refine_ls_weighting_details 'w=1/[\s^2^(Fo^2^)+(0.1375P)^2^+0.2137P] where P=(Fo^2^+2Fc^2^)/3'
_refine_ls_weighting_scheme calc
_refine_ls_wR_factor_gt 0.1679
_refine_ls_wR_factor_ref 0.1886
_reflns_number_gt 2624
_reflns_number_total 3379
_reflns_threshold_expression >2sigma(I)
_cod_data_source_file ja981423s_1.cif
_cod_data_source_block gu13cu
_cod_depositor_comments
;
The following automatic conversions were performed:

'_refine_ls_weighting_scheme' value 'calc
w=1/[\s^2^(Fo^2^)+(0.1375P)^2^+0.2137P] where P=(Fo^2^+2Fc^2^)/3' was
changed to 'calc'. New tag '_refine_ls_weighting_details' was
created. The value of the new tag was set to
'w=1/[\s^2^(Fo^2^)+(0.1375P)^2^+0.2137P] where P=(Fo^2^+2Fc^2^)/3'.

Automatic conversion script
Id: cif_fix_values 3143 2015-03-26 13:38:13Z robertas 
;
_cod_database_code 4116832

loop_
_symmetry_equiv_pos_as_xyz
'x, y, z'
'-x, -y, -z'

loop_
_atom_site_label
_atom_site_type_symbol
_atom_site_fract_x
_atom_site_fract_y
_atom_site_fract_z
_atom_site_U_iso_or_equiv
_atom_site_adp_type
_atom_site_occupancy
_atom_site_calc_flag
_atom_site_refinement_flags
_atom_site_disorder_assembly
_atom_site_disorder_group
C1 C 0.2175(4) 0.0253(3) 0.1120(3) 0.0703(9) Uani 1 d . . .
H1 H 0.217(4) 0.000(3) 0.046(3) 0.088(11) Uiso 1 d . . .
C3 C 0.0971(3) -0.1015(3) 0.3173(3) 0.0671(8) Uani 1 d . . .
H3 H 0.019(4) -0.142(4) 0.294(3) 0.109(13) Uiso 1 d . . .
C2 C 0.2488(13) -0.0775(16) 0.2167(13) 0.053(3) Uani 0.492(9) d P A 1
H2A H 0.3198 -0.0426 0.2400 0.064 Uiso 0.492(9) calc PR A 1
C18 C 0.3106(8) -0.1936(7) 0.1776(6) 0.077(3) Uani 0.492(9) d P A 1
H18A H 0.4010 -0.1674 0.1197 0.092 Uiso 0.492(9) calc PR A 1
H18B H 0.3314 -0.2597 0.2411 0.092 Uiso 0.492(9) calc PR A 1
C19 C 0.2201(16) -0.2544(12) 0.1310(12) 0.099(4) Uani 0.492(9) d P A 1
H19A H 0.1800 -0.1881 0.0785 0.119 Uiso 0.492(9) calc PR A 1
H19B H 0.1421 -0.3041 0.1918 0.119 Uiso 0.492(9) calc PR A 1
C20 C 0.3251(18) -0.3482(19) 0.0668(12) 0.100(5) Uani 0.492(9) d P A 1
H20A H 0.4070 -0.2992 0.0106 0.120 Uiso 0.492(9) calc PR A 1
H20B H 0.3595 -0.4177 0.1208 0.120 Uiso 0.492(9) calc PR A 1
C21 C 0.2454(15) -0.4017(12) 0.0128(14) 0.136(5) Uani 0.492(9) d P A 1
H21A H 0.3064 -0.4576 -0.0258 0.205 Uiso 0.492(9) calc PR A 1
H21B H 0.2122 -0.3324 -0.0408 0.205 Uiso 0.492(9) calc PR A 1
H21C H 0.1650 -0.4505 0.0690 0.205 Uiso 0.492(9) calc PR A 1
C2A C 0.2053(14) -0.1032(15) 0.2130(12) 0.052(3) Uani 0.508(9) d P A 2
H2AA H 0.2970 -0.1108 0.2305 0.063 Uiso 0.508(9) calc PR A 2
C18A C 0.1891(9) -0.2270(8) 0.1887(7) 0.071(2) Uani 0.508(9) d P A 2
H18C H 0.1800 -0.2983 0.2577 0.085 Uiso 0.508(9) calc PR A 2
H18D H 0.1006 -0.2229 0.1687 0.085 Uiso 0.508(9) calc PR A 2
C19A C 0.3072(14) -0.2565(11) 0.0974(9) 0.086(3) Uani 0.508(9) d P A 2
H19C H 0.3928 -0.2784 0.1222 0.103 Uiso 0.508(9) calc PR A 2
H19D H 0.3282 -0.1810 0.0310 0.103 Uiso 0.508(9) calc PR A 2
C20A C 0.2631(18) -0.3713(16) 0.0678(17) 0.105(5) Uani 0.508(9) d P A 2
H20C H 0.2563 -0.4505 0.1300 0.126 Uiso 0.508(9) calc PR A 2
H20D H 0.1710 -0.3550 0.0526 0.126 Uiso 0.508(9) calc PR A 2
C21A C 0.3802(16) -0.3832(11) -0.0382(10) 0.137(4) Uani 0.508(9) d P A 2
H21D H 0.3587 -0.4555 -0.0586 0.206 Uiso 0.508(9) calc PR A 2
H21E H 0.4711 -0.3965 -0.0225 0.206 Uiso 0.508(9) calc PR A 2
H21F H 0.3838 -0.3051 -0.0995 0.206 Uiso 0.508(9) calc PR A 2
C4 C 0.0508(4) 0.0279(3) 0.3366(3) 0.0786(10) Uani 1 d . . .
H4A H 0.0951 0.0409 0.3901 0.094 Uiso 1 calc R . .
H4B H -0.0521 0.0263 0.3703 0.094 Uiso 1 calc R . .
C5 C 0.0893(5) 0.1410(4) 0.2296(3) 0.0874(12) Uani 1 d . . .
H5A H 0.0257 0.2146 0.2373 0.105 Uiso 1 calc R . .
N6 N 0.0808(3) 0.0981(3) 0.1335(2) 0.0620(7) Uani 1 d . . .
H6 H 0.001(4) 0.058(4) 0.145(3) 0.105(14) Uiso 1 d . . .
C7 C 0.1009(4) 0.2098(3) 0.0278(3) 0.0768(9) Uani 1 d . . .
H7A H 0.0481 0.2850 0.0435 0.092 Uiso 1 calc R . .
H7B H 0.0694 0.1872 -0.0283 0.092 Uiso 1 calc R . .
C8 C 0.2616(4) 0.2359(4) -0.0128(3) 0.0938(12) Uani 1 d . . .
H8A H 0.3060 0.2168 -0.0837 0.113 Uiso 1 calc R . .
H8B H 0.2829 0.3249 -0.0217 0.113 Uiso 1 calc R . .
C9 C 0.3084(4) 0.1415(4) 0.0839(3) 0.1020(14) Uani 1 d . . .
H9A H 0.4114 0.1245 0.0663 0.122 Uiso 1 calc R . .
C10 C 0.2466(6) 0.1833(5) 0.1894(4) 0.1264(19) Uani 1 d . . .
H10A H 0.2550 0.2765 0.1722 0.152 Uiso 1 calc R . .
H10B H 0.2948 0.1405 0.2464 0.152 Uiso 1 calc R . .
C11 C 0.1130(3) -0.2000(3) 0.4239(2) 0.0596(7) Uani 1 d . . .
C12 C 0.2229(3) -0.1950(3) 0.4689(3) 0.0688(8) Uani 1 d . . .
H12A H 0.2945 -0.1325 0.4292 0.083 Uiso 1 calc R . .
C13 C 0.2290(4) -0.2804(4) 0.5715(3) 0.0764(9) Uani 1 d . . .
H13A H 0.3039 -0.2732 0.5997 0.092 Uiso 1 calc R . .
C14 C 0.1279(4) -0.3752(3) 0.6328(3) 0.0730(9) Uani 1 d . . .
C15 C 0.0201(4) -0.3824(4) 0.5886(3) 0.0895(11) Uani 1 d . . .
H15A H -0.0496 -0.4467 0.6280 0.107 Uiso 1 calc R . .
C16 C 0.0118(4) -0.2965(4) 0.4865(3) 0.0848(11) Uani 1 d . . .
H16A H -0.0639 -0.3039 0.4593 0.102 Uiso 1 calc R . .
C17 C 0.1341(5) -0.4669(4) 0.7473(3) 0.1094(15) Uani 1 d . . .
H17A H 0.0556 -0.5273 0.7773 0.164 Uiso 1 calc R . .
H17B H 0.1280 -0.4177 0.7985 0.164 Uiso 1 calc R . .
H17C H 0.2228 -0.5135 0.7381 0.164 Uiso 1 calc R . .
S1 S -0.29056(8) 0.00013(9) 0.21971(7) 0.0731(4) Uani 1 d . . .
O1 O -0.1569(2) -0.0380(2) 0.15097(18) 0.0796(7) Uani 1 d . . .
O2 O -0.4060(3) -0.0008(3) 0.1735(3) 0.1187(11) Uani 1 d . . .
O3 O -0.2706(4) 0.1164(3) 0.2431(2) 0.1134(10) Uani 1 d . . .
C22 C -0.3291(3) -0.1241(3) 0.3509(3) 0.0642(8) Uani 1 d . . .
C23 C -0.3307(4) -0.2518(4) 0.3532(3) 0.0890(11) Uani 1 d . . .
H23A H -0.3126 -0.2720 0.2857 0.107 Uiso 1 calc R . .
C24 C -0.3587(4) -0.3493(4) 0.4537(4) 0.0981(12) Uani 1 d . . .
H24A H -0.3583 -0.4350 0.4536 0.118 Uiso 1 calc R . .
C25 C -0.3874(4) -0.3223(5) 0.5550(3) 0.0900(11) Uani 1 d . . .
C26 C -0.3877(4) -0.1961(5) 0.5524(3) 0.0947(12) Uani 1 d . . .
H26A H -0.4089 -0.1763 0.6202 0.114 Uiso 1 calc R . .
C27 C -0.3572(4) -0.0957(4) 0.4510(3) 0.0795(10) Uani 1 d . . .
H27A H -0.3560 -0.0101 0.4511 0.095 Uiso 1 calc R . .
C28 C -0.4182(5) -0.4323(6) 0.6660(4) 0.144(2) Uani 1 d . . .
H28A H -0.4362 -0.3969 0.7280 0.216 Uiso 1 calc R . .
H28B H -0.3372 -0.4889 0.6655 0.216 Uiso 1 calc R . .
H28C H -0.5007 -0.4803 0.6743 0.216 Uiso 1 calc R . .

loop_
_atom_site_aniso_label
_atom_site_aniso_U_11
_atom_site_aniso_U_22
_atom_site_aniso_U_33
_atom_site_aniso_U_23
_atom_site_aniso_U_13
_atom_site_aniso_U_12
C1 0.073(2) 0.079(2) 0.0560(18) -0.0218(16) -0.0174(16) 0.0169(17)
C3 0.0599(18) 0.081(2) 0.0617(18) -0.0200(16) -0.0212(15) -0.0001(15)
C2 0.044(7) 0.068(7) 0.058(4) -0.028(4) -0.020(5) 0.004(5)
C18 0.061(5) 0.095(5) 0.068(4) -0.026(4) -0.013(3) 0.021(4)
C19 0.124(10) 0.084(7) 0.085(9) -0.036(6) -0.016(9) 0.015(8)
C20 0.127(12) 0.098(11) 0.070(6) -0.028(6) -0.015(7) -0.004(9)
C21 0.131(11) 0.127(10) 0.178(13) -0.097(9) -0.035(9) 0.020(8)
C2A 0.049(7) 0.068(7) 0.050(4) -0.025(4) -0.019(5) -0.002(5)
C18A 0.081(6) 0.074(5) 0.052(4) -0.015(3) -0.014(4) -0.011(4)
C19A 0.119(8) 0.063(5) 0.073(6) -0.031(4) -0.012(6) 0.002(6)
C20A 0.131(13) 0.065(7) 0.151(12) -0.057(7) -0.065(11) 0.012(7)
C21A 0.150(11) 0.118(8) 0.149(10) -0.066(7) -0.021(8) -0.005(7)
C4 0.079(2) 0.096(2) 0.0591(18) -0.0329(17) -0.0150(16) 0.0298(18)
C5 0.130(3) 0.077(2) 0.065(2) -0.0386(18) -0.034(2) 0.037(2)
N6 0.0528(14) 0.0729(16) 0.0644(15) -0.0206(13) -0.0240(12) 0.0052(12)
C7 0.090(2) 0.075(2) 0.070(2) -0.0185(17) -0.0366(19) 0.0135(18)
C8 0.102(3) 0.095(3) 0.078(2) -0.003(2) -0.034(2) -0.024(2)
C9 0.067(2) 0.133(3) 0.086(3) 0.014(2) -0.033(2) -0.027(2)
C10 0.193(5) 0.104(3) 0.104(3) 0.003(3) -0.092(4) -0.064(3)
C11 0.0510(16) 0.0739(19) 0.0560(16) -0.0222(15) -0.0149(13) -0.0016(14)
C12 0.0568(17) 0.079(2) 0.070(2) -0.0183(17) -0.0208(15) -0.0051(15)
C13 0.069(2) 0.095(2) 0.076(2) -0.030(2) -0.0353(18) 0.0130(18)
C14 0.074(2) 0.081(2) 0.0581(18) -0.0226(17) -0.0142(16) 0.0178(18)
C15 0.080(2) 0.098(3) 0.074(2) -0.004(2) -0.015(2) -0.024(2)
C16 0.068(2) 0.106(3) 0.078(2) -0.013(2) -0.0278(18) -0.0204(19)
C17 0.119(3) 0.122(3) 0.067(2) -0.013(2) -0.021(2) 0.034(3)
S1 0.0589(5) 0.0896(7) 0.0754(6) -0.0287(5) -0.0232(4) 0.0049(4)
O1 0.0621(13) 0.1091(17) 0.0729(14) -0.0372(13) -0.0154(11) -0.0045(12)
O2 0.0673(16) 0.165(3) 0.111(2) -0.0003(19) -0.0491(15) -0.0028(16)
O3 0.153(3) 0.0831(18) 0.103(2) -0.0331(15) -0.0287(19) -0.0001(17)
C22 0.0448(15) 0.086(2) 0.0709(19) -0.0362(17) -0.0178(14) 0.0052(14)
C23 0.098(3) 0.093(3) 0.076(2) -0.036(2) -0.013(2) -0.006(2)
C24 0.099(3) 0.093(3) 0.099(3) -0.029(2) -0.022(2) -0.002(2)
C25 0.058(2) 0.120(3) 0.084(3) -0.015(2) -0.0243(18) -0.006(2)
C26 0.074(2) 0.148(4) 0.071(2) -0.042(3) -0.0240(19) -0.003(2)
C27 0.068(2) 0.104(3) 0.076(2) -0.040(2) -0.0225(17) 0.0067(18)
C28 0.108(4) 0.184(5) 0.102(4) 0.022(3) -0.034(3) -0.027(3)

loop_
_atom_type_symbol
_atom_type_description
_atom_type_scat_dispersion_real
_atom_type_scat_dispersion_imag
_atom_type_scat_source
C C 0.0181 0.0091 'International Tables Vol C Tables 4.2.6.8 and 6.1.1.4'
H H 0.0000 0.0000 'International Tables Vol C Tables 4.2.6.8 and 6.1.1.4'
N N 0.0311 0.0180 'International Tables Vol C Tables 4.2.6.8 and 6.1.1.4'
O O 0.0492 0.0322 'International Tables Vol C Tables 4.2.6.8 and 6.1.1.4'
S S 0.3331 0.5567 'International Tables Vol C Tables 4.2.6.8 and 6.1.1.4'

loop_
_geom_angle_atom_site_label_1
_geom_angle_atom_site_label_2
_geom_angle_atom_site_label_3
_geom_angle
N6 C1 C9 93.7(3)
N6 C1 C2A 108.8(6)
C9 C1 C2A 127.4(4)
N6 C1 C2 116.6(6)
C9 C1 C2 107.3(5)
C2A C1 C2 20.2(4)
C2A C3 C11 116.3(7)
C2A C3 C4 118.5(6)
C11 C3 C4 111.2(3)
C2A C3 C2 19.4(5)
C11 C3 C2 111.1(6)
C4 C3 C2 107.1(6)
C18 C2 C1 106.0(9)
C18 C2 C3 116.2(9)
C1 C2 C3 105.9(8)
C19 C18 C2 116.9(8)
C18 C19 C20 106.2(12)
C21 C20 C19 108.5(14)
C3 C2A C18A 108.5(8)
C3 C2A C1 114.8(11)
C18A C2A C1 116.3(9)
C19A C18A C2A 115.6(8)
C18A C19A C20A 109.4(11)
C21A C20A C19A 106.4(13)
C3 C4 C5 113.4(2)
N6 C5 C4 108.8(3)
N6 C5 C10 100.6(3)
C4 C5 C10 114.3(3)
C5 N6 C1 100.7(3)
C5 N6 C7 111.2(3)
C1 N6 C7 103.4(2)
N6 C7 C8 103.9(3)
C9 C8 C7 100.9(3)
C1 C9 C10 100.7(3)
C1 C9 C8 102.2(3)
C10 C9 C8 109.1(4)
C9 C10 C5 103.8(3)
C16 C11 C12 116.1(3)
C16 C11 C3 121.1(3)
C12 C11 C3 122.6(3)
C13 C12 C11 121.6(3)
C14 C13 C12 121.7(3)
C15 C14 C13 117.3(3)
C15 C14 C17 121.6(4)
C13 C14 C17 121.1(3)
C14 C15 C16 121.6(3)
C11 C16 C15 121.7(3)
O3 S1 O2 116.5(2)
O3 S1 O1 110.38(17)
O2 S1 O1 111.23(17)
O3 S1 C22 106.44(16)
O2 S1 C22 106.24(16)
O1 S1 C22 105.15(14)
C27 C22 C23 119.1(3)
C27 C22 S1 121.1(3)
C23 C22 S1 119.8(3)
C24 C23 C22 120.6(4)
C23 C24 C25 121.0(4)
C26 C25 C24 118.1(4)
C26 C25 C28 121.7(4)
C24 C25 C28 120.2(5)
C25 C26 C27 121.7(4)
C22 C27 C26 119.4(4)

loop_
_geom_bond_atom_site_label_1
_geom_bond_atom_site_label_2
_geom_bond_distance
C1 N6 1.490(4)
C1 C9 1.493(5)
C1 C2A 1.572(16)
C1 C2 1.559(16)
C3 C2A 1.452(15)
C3 C11 1.503(4)
C3 C4 1.509(5)
C3 C2 1.635(15)
C2 C18 1.515(18)
C18 C19 1.502(18)
C19 C20 1.62(2)
C20 C21 1.447(19)
C2A C18A 1.503(16)
C18A C19A 1.482(14)
C19A C20A 1.541(19)
C20A C21A 1.54(2)
C4 C5 1.510(5)
C5 N6 1.487(4)
C5 C10 1.532(6)
N6 C7 1.495(4)
C7 C8 1.524(5)
C8 C9 1.515(5)
C9 C10 1.513(7)
C11 C16 1.381(4)
C11 C12 1.382(4)
C12 C13 1.380(4)
C13 C14 1.366(5)
C14 C15 1.361(5)
C14 C17 1.525(5)
C15 C16 1.383(5)
S1 O3 1.428(3)
S1 O2 1.432(3)
S1 O1 1.455(2)
S1 C22 1.770(3)
C22 C27 1.371(4)
C22 C23 1.377(5)
C23 C24 1.368(5)
C24 C25 1.377(6)
C25 C26 1.359(6)
C25 C28 1.523(6)
C26 C27 1.392(5)
